data_4076442
loop_
_publ_author_name
'Slaney, Michael E.'
'Anderson, D. Jason'
'Ferguson, Michael J.'
'McDonald, Robert'
'Cowie, Martin'

_publ_section_title
;
 Bis(diethylphosphino)methane As a Bridging Ligand in Complexes of Ir2,
 Rh2, and IrRh: Geminal C--H Activation of \a-Olefins
;
_journal_issue 6
_journal_name_full Organometallics
_journal_page_first 2286
_journal_paper_doi 10.1021/om201214z
_journal_volume 31
_journal_year 2012
_chemical_formula_moiety 'C20 H44 Cl2 O2 P4 Rh2'
_chemical_formula_sum 'C20 H44 Cl2 O2 P4 Rh2'
_chemical_formula_weight 717.15
_chemical_name_systematic
;
 ?
;
_space_group_IT_number 14
_symmetry_cell_setting monoclinic
_symmetry_space_group_name_Hall '-P 2yn'
_symmetry_space_group_name_H-M 'P 1 21/n 1'
_atom_sites_solution_hydrogens geom
_atom_sites_solution_primary direct
_atom_sites_solution_secondary difmap
_audit_creation_method SHELXL-97
_cell_angle_alpha 90.00
_cell_angle_beta 103.7950(10)
_cell_angle_gamma 90.00
_cell_formula_units_Z 2
_cell_length_a 10.4972(6)
_cell_length_b 11.6908(6)
_cell_length_c 12.0101(7)
_cell_measurement_reflns_used 6740
_cell_measurement_temperature 193(2)
_cell_measurement_theta_max 26.375
_cell_measurement_theta_min 2.319
_cell_volume 1431.37(14)
_computing_cell_refinement 'Bruker SAINT (Bruker, 1997)'
_computing_data_collection 'Bruker SMART (Bruker, 1997)'
_computing_data_reduction 'Bruker SAINT (Bruker, 1997)'
_computing_molecular_graphics 'Bruker SHELXTL (Bruker, 1997)'
_computing_publication_material 'Bruker SHELXTL (Bruker, 1997)'
_computing_structure_refinement 'SHELXL-97 (Sheldrick, 1997)'
_computing_structure_solution 'SHELXS-97 (Sheldrick, 1990)'
_diffrn_ambient_temperature 193(2)
_diffrn_detector_area_resol_mean 8.192
_diffrn_measured_fraction_theta_full 0.996
_diffrn_measured_fraction_theta_max 0.996
_diffrn_measurement_device_type 'Bruker PLATFORM diffractometer/SMART 1000 CCD area detector'
_diffrn_measurement_method '\w scans'
_diffrn_radiation_monochromator graphite
_diffrn_radiation_source 'fine-focus sealed tube'
_diffrn_radiation_type MoK\a
_diffrn_radiation_wavelength 0.71073
_diffrn_reflns_av_R_equivalents 0.0264
_diffrn_reflns_av_sigmaI/netI 0.0280
_diffrn_reflns_limit_h_max 13
_diffrn_reflns_limit_h_min -13
_diffrn_reflns_limit_k_max 13
_diffrn_reflns_limit_k_min -14
_diffrn_reflns_limit_l_max 15
_diffrn_reflns_limit_l_min -12
_diffrn_reflns_number 6899
_diffrn_reflns_theta_full 26.39
_diffrn_reflns_theta_max 26.39
_diffrn_reflns_theta_min 2.32
_diffrn_standards_decay_% 0
_diffrn_standards_interval_time 0
_diffrn_standards_number 0
_exptl_absorpt_coefficient_mu 1.579
_exptl_absorpt_correction_T_max 0.6662
_exptl_absorpt_correction_T_min 0.5927
_exptl_absorpt_correction_type empirical
_exptl_absorpt_process_details 'SADABS (Sheldrick, 1996)'
_exptl_crystal_colour red
_exptl_crystal_density_diffrn 1.664
_exptl_crystal_density_method 'not measured'
_exptl_crystal_description prism
_exptl_crystal_F_000 728
_exptl_crystal_size_max 0.37
_exptl_crystal_size_mid 0.32
_exptl_crystal_size_min 0.28
_refine_diff_density_max 0.641
_refine_diff_density_min -0.303
_refine_diff_density_rms 0.081
_refine_ls_extinction_method none
_refine_ls_goodness_of_fit_ref 1.139
_refine_ls_hydrogen_treatment constr
_refine_ls_matrix_type full
_refine_ls_number_parameters 163
_refine_ls_number_reflns 2912
_refine_ls_number_restraints 0
_refine_ls_restrained_S_all 1.139
_refine_ls_R_factor_all 0.0247
_refine_ls_R_factor_gt 0.0231
_refine_ls_shift/su_max 0.000
_refine_ls_shift/su_mean 0.000
_refine_ls_structure_factor_coef Fsqd
_refine_ls_weighting_details 'calc w=1/[\s^2^(Fo^2^)+(0.0274P)^2^+0.5983P] where P=(Fo^2^+2Fc^2^)/3'
_refine_ls_weighting_scheme calc
_refine_ls_wR_factor_gt 0.0600
_refine_ls_wR_factor_ref 0.0608
_reflns_number_gt 2749
_reflns_number_total 2912
_reflns_threshold_expression I>2\s(I)
_cod_data_source_file om201214z_si_002.cif
_cod_data_source_block 11
_cod_depositor_comments
;
The following automatic conversions were performed:

'_symmetry_cell_setting' value 'Monoclinic' changed to 'monoclinic'
according to /home/saulius/struct/CIF-dictionaries/cif_core.dic
dictionary named 'cif_core.dic' version 2.4.1 from 2010-06-29.

Automatic conversion script
Id: cif_fix_values 1715 2011-07-08 13:25:40Z adriana 
;
_cod_original_sg_symbol_H-M 'P 21/n'
_cod_database_code 4076442

loop_
_symmetry_equiv_pos_as_xyz
'x, y, z'
'-x+1/2, y+1/2, -z+1/2'
'-x, -y, -z'
'x-1/2, -y-1/2, z-1/2'

loop_
_atom_site_label
_atom_site_type_symbol
_atom_site_fract_x
_atom_site_fract_y
_atom_site_fract_z
_atom_site_U_iso_or_equiv
_atom_site_adp_type
_atom_site_occupancy
_atom_site_symmetry_multiplicity
_atom_site_calc_flag
_atom_site_refinement_flags
_atom_site_disorder_assembly
_atom_site_disorder_group
Rh Rh 0.139141(15) 0.010921(15) -0.028516(14) 0.01582(7) Uani 1 1 d . . .
ClA Cl 0.1070(3) -0.1906(2) -0.08196(19) 0.0213(4) Uani 0.50 1 d P A 1
ClB Cl 0.1631(2) 0.2121(2) 0.02614(16) 0.0255(4) Uani 0.50 1 d P A 2
P1 P 0.23389(5) -0.04835(5) 0.15648(5) 0.01662(12) Uani 1 1 d . A .
P2 P -0.04172(5) -0.07422(5) 0.21150(5) 0.01746(12) Uani 1 1 d . . .
O1A O 0.2046(5) 0.2475(5) 0.0292(5) 0.0330(13) Uani 0.50 1 d P A 1
O1B O 0.1309(6) -0.2234(6) -0.1023(5) 0.0298(14) Uani 0.50 1 d P A 2
C1A C 0.1777(5) 0.1597(7) 0.0097(5) 0.0187(12) Uani 0.50 1 d P A 1
C1B C 0.1308(6) -0.1400(7) -0.0754(5) 0.0222(14) Uani 0.50 1 d P A 2
C2 C 0.1221(2) -0.13283(19) 0.21963(18) 0.0184(4) Uani 1 1 d . . .
H2A H 0.1650 -0.1455 0.3015 0.022 Uiso 1 1 calc R A .
H2B H 0.1114 -0.2087 0.1819 0.022 Uiso 1 1 calc R . .
C11 C 0.3717(2) -0.1479(2) 0.1721(2) 0.0237(5) Uani 1 1 d . . .
H11A H 0.3945 -0.1778 0.2515 0.028 Uiso 1 1 calc R A .
H11B H 0.3446 -0.2134 0.1197 0.028 Uiso 1 1 calc R . .
C12 C 0.4934(2) -0.0921(3) 0.1459(3) 0.0377(6) Uani 1 1 d . A .
H12A H 0.5644 -0.1485 0.1563 0.045 Uiso 1 1 calc R . .
H12B H 0.5214 -0.0276 0.1981 0.045 Uiso 1 1 calc R . .
H12C H 0.4723 -0.0645 0.0665 0.045 Uiso 1 1 calc R . .
C21 C 0.2972(2) 0.0646(2) 0.26008(19) 0.0255(5) Uani 1 1 d . . .
H21A H 0.3646 0.1076 0.2321 0.031 Uiso 1 1 calc R A .
H21B H 0.2245 0.1182 0.2610 0.031 Uiso 1 1 calc R . .
C22 C 0.3570(3) 0.0279(3) 0.3829(2) 0.0390(7) Uani 1 1 d . A .
H22A H 0.3864 0.0957 0.4300 0.047 Uiso 1 1 calc R . .
H22B H 0.4320 -0.0225 0.3845 0.047 Uiso 1 1 calc R . .
H22C H 0.2911 -0.0131 0.4132 0.047 Uiso 1 1 calc R . .
C31 C -0.0237(2) 0.0292(2) 0.3285(2) 0.0258(5) Uani 1 1 d . . .
H31A H 0.0318 -0.0041 0.3995 0.031 Uiso 1 1 calc R A .
H31B H 0.0205 0.0987 0.3094 0.031 Uiso 1 1 calc R . .
C32 C -0.1573(3) 0.0615(3) 0.3491(2) 0.0363(6) Uani 1 1 d . A .
H32A H -0.1452 0.1171 0.4118 0.044 Uiso 1 1 calc R . .
H32B H -0.2003 -0.0071 0.3696 0.044 Uiso 1 1 calc R . .
H32C H -0.2120 0.0953 0.2792 0.044 Uiso 1 1 calc R . .
C41 C -0.1211(2) -0.1971(2) 0.2618(2) 0.0260(5) Uani 1 1 d . . .
H41A H -0.2136 -0.1766 0.2574 0.031 Uiso 1 1 calc R A .
H41B H -0.1215 -0.2613 0.2079 0.031 Uiso 1 1 calc R . .
C42 C -0.0608(2) -0.2400(2) 0.3827(2) 0.0309(6) Uani 1 1 d . A .
H42A H -0.1116 -0.3052 0.3999 0.037 Uiso 1 1 calc R . .
H42B H -0.0621 -0.1785 0.4379 0.037 Uiso 1 1 calc R . .
H42C H 0.0299 -0.2639 0.3882 0.037 Uiso 1 1 calc R . .

loop_
_atom_site_aniso_label
_atom_site_aniso_U_11
_atom_site_aniso_U_22
_atom_site_aniso_U_33
_atom_site_aniso_U_23
_atom_site_aniso_U_13
_atom_site_aniso_U_12
Rh 0.01602(11) 0.01663(11) 0.01395(11) 0.00126(6) 0.00189(7) 0.00029(6)
ClA 0.0263(9) 0.0150(13) 0.0221(8) -0.0028(8) 0.0048(6) -0.0006(8)
ClB 0.0341(10) 0.0196(11) 0.0212(7) -0.0011(8) 0.0034(7) -0.0003(8)
P1 0.0169(2) 0.0169(3) 0.0147(3) 0.0016(2) 0.0012(2) 0.0001(2)
P2 0.0177(2) 0.0196(3) 0.0144(3) 0.0010(2) 0.0025(2) 0.0004(2)
O1A 0.040(3) 0.032(3) 0.022(2) 0.004(2) -0.003(2) -0.012(2)
O1B 0.032(3) 0.026(4) 0.033(3) -0.002(2) 0.011(2) 0.001(2)
C1A 0.016(2) 0.029(4) 0.007(2) 0.008(2) -0.0042(17) 0.001(2)
C1B 0.018(3) 0.041(5) 0.008(2) 0.008(3) 0.0031(19) 0.008(3)
C2 0.0196(10) 0.0154(11) 0.0194(10) 0.0029(8) 0.0034(8) 0.0006(8)
C11 0.0205(10) 0.0254(12) 0.0238(11) 0.0032(9) 0.0027(9) 0.0054(9)
C12 0.0219(11) 0.0487(18) 0.0442(16) 0.0026(13) 0.0114(11) -0.0002(11)
C21 0.0316(12) 0.0218(12) 0.0205(11) -0.0020(9) 0.0009(10) -0.0040(10)
C22 0.0512(17) 0.0344(15) 0.0238(14) -0.0025(11) -0.0059(12) -0.0062(13)
C31 0.0286(12) 0.0303(13) 0.0175(11) -0.0031(10) 0.0033(9) 0.0046(10)
C32 0.0376(14) 0.0460(18) 0.0261(13) -0.0041(12) 0.0089(11) 0.0154(13)
C41 0.0236(11) 0.0305(13) 0.0237(11) 0.0063(10) 0.0052(9) -0.0057(10)
C42 0.0297(12) 0.0380(15) 0.0257(12) 0.0136(11) 0.0078(10) -0.0006(11)

loop_
_atom_type_symbol
_atom_type_description
_atom_type_scat_dispersion_real
_atom_type_scat_dispersion_imag
_atom_type_scat_source
C C 0.0033 0.0016 'International Tables Vol C Tables 4.2.6.8 and 6.1.1.4'
H H 0.0000 0.0000 'International Tables Vol C Tables 4.2.6.8 and 6.1.1.4'
O O 0.0106 0.0060 'International Tables Vol C Tables 4.2.6.8 and 6.1.1.4'
P P 0.1023 0.0942 'International Tables Vol C Tables 4.2.6.8 and 6.1.1.4'
Cl Cl 0.1484 0.1585 'International Tables Vol C Tables 4.2.6.8 and 6.1.1.4'
Rh Rh -1.1178 0.9187 'International Tables Vol C Tables 4.2.6.8 and 6.1.1.4'

loop_
_geom_angle_atom_site_label_1
_geom_angle_atom_site_label_2
_geom_angle_atom_site_label_3
_geom_angle
_geom_angle_site_symmetry_1
_geom_angle_site_symmetry_3
C1A Rh C1B 168.8(3) . .
C1A Rh P2 87.42(15) . 3
C1B Rh P2 92.17(18) . 3
C1A Rh P1 91.46(15) . .
C1B Rh P1 89.14(18) . .
P2 Rh P1 178.45(2) 3 .
C1A Rh ClB 7.2(2) . .
C1B Rh ClB 175.8(2) . .
P2 Rh ClB 86.62(5) 3 .
P1 Rh ClB 92.14(5) . .
C1A Rh ClA 174.94(19) . .
C1B Rh ClA 6.2(2) . .
P2 Rh ClA 93.26(5) 3 .
P1 Rh ClA 87.95(5) . .
ClB Rh ClA 177.88(8) . .
C21 P1 C2 105.81(11) . .
C21 P1 C11 103.84(11) . .
C2 P1 C11 100.58(10) . .
C21 P1 Rh 116.16(8) . .
C2 P1 Rh 112.85(7) . .
C11 P1 Rh 115.91(8) . .
C31 P2 C2 106.41(11) . .
C31 P2 C41 103.66(12) . .
C2 P2 C41 100.60(10) . .
C31 P2 Rh 117.38(8) . 3
C2 P2 Rh 111.53(7) . 3
C41 P2 Rh 115.53(8) . 3
O1A C1A Rh 176.7(6) . .
O1B C1B Rh 177.0(6) . .
P1 C2 P2 117.54(12) . .
C12 C11 P1 112.70(18) . .
C22 C21 P1 117.14(18) . .
C32 C31 P2 110.94(18) . .
C42 C41 P2 117.01(17) . .

loop_
_geom_bond_atom_site_label_1
_geom_bond_atom_site_label_2
_geom_bond_distance
_geom_bond_site_symmetry_2
Rh C1A 1.820(8) .
Rh C1B 1.847(9) .
Rh P2 2.3133(6) 3
Rh P1 2.3134(6) .
Rh ClB 2.439(2) .
Rh ClA 2.444(2) .
P1 C21 1.827(2) .
P1 C2 1.830(2) .
P1 C11 1.831(2) .
P2 C31 1.829(2) .
P2 C2 1.832(2) .
P2 C41 1.834(2) .
P2 Rh 2.3133(6) 3
O1A C1A 1.075(9) .
O1B C1B 1.028(11) .
C11 C12 1.532(3) .
C21 C22 1.520(3) .
C31 C32 1.528(3) .
C41 C42 1.524(3) .

loop_
_geom_torsion_atom_site_label_1
_geom_torsion_atom_site_label_2
_geom_torsion_atom_site_label_3
_geom_torsion_atom_site_label_4
_geom_torsion
_geom_torsion_site_symmetry_1
C1A Rh P1 C21 2.5(2) .
C1B Rh P1 C21 171.3(2) .
P2 Rh P1 C21 -41.1(8) 3
ClB Rh P1 C21 -4.64(10) .
ClA Rh P1 C21 177.47(11) .
C1A Rh P1 C2 124.9(2) .
C1B Rh P1 C2 -66.2(2) .
P2 Rh P1 C2 81.4(8) 3
ClB Rh P1 C2 117.79(9) .
ClA Rh P1 C2 -60.09(10) .
C1A Rh P1 C11 -119.8(2) .
C1B Rh P1 C11 49.0(2) .
P2 Rh P1 C11 -163.4(7) 3
ClB Rh P1 C11 -126.98(10) .
ClA Rh P1 C11 55.14(11) .
C1B Rh C1A O1A 18(10) .
P2 Rh C1A O1A -71(10) 3
P1 Rh C1A O1A 111(10) .
ClB Rh C1A O1A -154(11) .
ClA Rh C1A O1A 27(11) .
C1A Rh C1B O1B 3(14) .
P2 Rh C1B O1B 90(13) 3
P1 Rh C1B O1B -90(13) .
ClB Rh C1B O1B 17(15) .
ClA Rh C1B O1B -169(15) .
C21 P1 C2 P2 78.12(15) .
C11 P1 C2 P2 -174.08(13) .
Rh P1 C2 P2 -49.95(14) .
C31 P2 C2 P1 -81.36(15) .
C41 P2 C2 P1 170.84(13) .
Rh P2 C2 P1 47.80(14) 3
C21 P1 C11 C12 -60.2(2) .
C2 P1 C11 C12 -169.55(18) .
Rh P1 C11 C12 68.46(19) .
C2 P1 C21 C22 52.5(2) .
C11 P1 C21 C22 -52.9(2) .
Rh P1 C21 C22 178.59(18) .
C2 P2 C31 C32 -165.86(18) .
C41 P2 C31 C32 -60.3(2) .
Rh P2 C31 C32 68.5(2) 3
C31 P2 C41 C42 -49.2(2) .
C2 P2 C41 C42 60.7(2) .
Rh P2 C41 C42 -179.06(16) 3
